data_7246651
loop_
_publ_author_name
'Kotte, Lohith'
'Pendota, Vinusha'
'Sreedhar, Bojja'
'Nanubolu, Jagadeesh Babu'

_publ_section_title
;
 Famciclovir--fumaric acid: an all-in-one multicomponent system with salt,
 cocrystal and salt--cocrystal continuum
;
_journal_issue 17
_journal_name_full CrystEngComm
_journal_page_first 2662
_journal_page_last 2678
_journal_paper_doi 10.1039/D3CE00200D
_journal_volume 25
_journal_year 2023
_chemical_formula_moiety 'C14 H20 N5 O4, C14 H19 N5 O4, C4 H3 O4, C4 H4 O4'
_chemical_formula_sum 'C36 H46 N10 O16'
_chemical_formula_weight 874.83
_chemical_name_systematic 'Famciclovir-fumaric acid (2:2) Form II'
_space_group_crystal_system monoclinic
_space_group_IT_number 14
_space_group_name_Hall '-P 2yn'
_space_group_name_H-M_alt 'P 1 21/n 1'
_atom_sites_solution_hydrogens mixed
_audit_creation_method SHELXL-2018/3
_audit_update_record
;
2023-02-27 deposited with the CCDC.	2023-04-04 downloaded from the CCDC.
;
_cell_angle_alpha 90
_cell_angle_beta 91.659(10)
_cell_angle_gamma 90
_cell_formula_units_Z 4
_cell_length_a 14.012(10)
_cell_length_b 7.541(6)
_cell_length_c 39.34(3)
_cell_measurement_reflns_used 4518
_cell_measurement_temperature 293(2)
_cell_measurement_theta_max 22.088
_cell_measurement_theta_min 2.736
_cell_volume 4155(5)
_computing_cell_refinement '<i>SAINT</i> (Bruker, 2016)'
_computing_data_collection '<i>APEX3</i> (Bruker, 2016)'
_computing_data_reduction 'Bruker SAINT'
_computing_structure_refinement 'SHELXL-2018/3 (Sheldrick, 2018)'
_computing_structure_solution 'SHELXT 2018/2 (Sheldrick, 2018)'
_diffrn_ambient_temperature 293(2)
_diffrn_measured_fraction_theta_full 0.999
_diffrn_measured_fraction_theta_max 0.999
_diffrn_measurement_device_type 'Bruker D8 QUEST PHOTON-100'
_diffrn_measurement_method '\w and \f'
_diffrn_radiation_type MoK\a
_diffrn_radiation_wavelength 0.71073
_diffrn_reflns_av_R_equivalents 0.0844
_diffrn_reflns_av_unetI/netI 0.0904
_diffrn_reflns_Laue_measured_fraction_full 0.999
_diffrn_reflns_Laue_measured_fraction_max 0.999
_diffrn_reflns_limit_h_max 17
_diffrn_reflns_limit_h_min -18
_diffrn_reflns_limit_k_max 9
_diffrn_reflns_limit_k_min -9
_diffrn_reflns_limit_l_max 44
_diffrn_reflns_limit_l_min -51
_diffrn_reflns_number 41831
_diffrn_reflns_point_group_measured_fraction_full 0.999
_diffrn_reflns_point_group_measured_fraction_max 0.999
_diffrn_reflns_theta_full 25.242
_diffrn_reflns_theta_max 27.500
_diffrn_reflns_theta_min 2.750
_diffrn_source microfocus
_exptl_absorpt_coefficient_mu 0.112
_exptl_absorpt_correction_T_max 0.7461
_exptl_absorpt_correction_T_min 0.6959
_exptl_absorpt_correction_type multi-scan
_exptl_absorpt_process_details
;
 SADABS 2016/2: Krause, L., Herbst-Irmer, R., Sheldrick G.M. & Stalke D.,
 J. Appl. Cryst. 48 (2015) 3-10
;
_exptl_crystal_density_diffrn 1.399
_exptl_crystal_description PLATE
_exptl_crystal_F_000 1840
_exptl_crystal_size_max 0.330
_exptl_crystal_size_mid 0.300
_exptl_crystal_size_min 0.180
_refine_diff_density_max 0.377
_refine_diff_density_min -0.356
_refine_diff_density_rms 0.053
_refine_ls_extinction_method none
_refine_ls_goodness_of_fit_ref 0.999
_refine_ls_hydrogen_treatment mixed
_refine_ls_matrix_type full
_refine_ls_number_parameters 595
_refine_ls_number_reflns 9549
_refine_ls_number_restraints 1
_refine_ls_restrained_S_all 0.999
_refine_ls_R_factor_all 0.1589
_refine_ls_R_factor_gt 0.0614
_refine_ls_shift/su_max 0.000
_refine_ls_shift/su_mean 0.000
_refine_ls_structure_factor_coef Fsqd
_refine_ls_weighting_details 'w=1/[\s^2^(Fo^2^)+(0.0907P)^2^] where P=(Fo^2^+2Fc^2^)/3'
_refine_ls_weighting_scheme calc
_refine_ls_wR_factor_gt 0.1484
_refine_ls_wR_factor_ref 0.2009
_reflns_Friedel_coverage 0.000
_reflns_number_gt 4242
_reflns_number_total 9549
_reflns_threshold_expression 'I > 2\s(I)'
_cod_data_source_file d3ce00200d2.cif
_cod_data_source_block KB477_0m
_cod_depositor_comments 'Adding full bibliography for 7246646--7246653.cif.'
_cod_original_cell_volume 4154(5)
_cod_original_sg_symbol_H-M 'P 21/n'
_cod_database_code 7246651
_shelx_shelxl_version_number 2018/3
_shelx_space_group_comment
;
The symmetry employed for this shelxl refinement is uniquely defined
by the following loop, which should always be used as a source of
symmetry information in preference to the above space-group names.
They are only intended as comments.
;
_shelx_estimated_absorpt_t_min 0.964
_shelx_estimated_absorpt_t_max 0.980

loop_
_space_group_symop_operation_xyz
'x, y, z'
'-x+1/2, y+1/2, -z+1/2'
'-x, -y, -z'
'x-1/2, -y-1/2, z-1/2'

loop_
_atom_site_label
_atom_site_type_symbol
_atom_site_fract_x
_atom_site_fract_y
_atom_site_fract_z
_atom_site_U_iso_or_equiv
_atom_site_adp_type
_atom_site_occupancy
_atom_site_site_symmetry_order
_atom_site_calc_flag
_atom_site_refinement_flags_posn
_atom_site_refinement_flags_adp
_atom_site_refinement_flags_occupancy
_atom_site_disorder_assembly
_atom_site_disorder_group
O1A O -0.2143(2) 1.3033(5) 0.49099(8) 0.1063(12) Uani 1 1 d . . . . .
O2A O -0.23107(16) 1.3001(3) 0.54669(6) 0.0649(7) Uani 1 1 d . . . . .
O3A O -0.56749(18) 1.2104(5) 0.59560(9) 0.1089(11) Uani 1 1 d . . . . .
O4A O -0.45509(14) 1.1178(3) 0.56254(6) 0.0660(7) Uani 1 1 d . . . . .
N1A N 0.21376(17) 0.9278(3) 0.64345(7) 0.0450(6) Uani 1 1 d . . . . .
N2A N 0.2253(2) 0.8023(4) 0.59093(9) 0.0564(8) Uani 1 1 d . . . . .
N3A N 0.07800(15) 0.9022(3) 0.60651(6) 0.0424(6) Uani 1 1 d . . . . .
N4A N 0.00199(18) 1.1081(3) 0.68306(7) 0.0525(7) Uani 1 1 d . . . . .
N5A N -0.06084(15) 1.0223(3) 0.63218(6) 0.0415(6) Uani 1 1 d . . . . .
H1AN H 0.287(2) 0.907(4) 0.6487(8) 0.074(10) Uiso 1 1 d . . . . .
H2AN H 0.295(3) 0.773(5) 0.5965(10) 0.105(14) Uiso 1 1 d . . . . .
H3AN H 0.205(2) 0.760(4) 0.5729(8) 0.048(11) Uiso 1 1 d . . . . .
C1A C 0.17099(19) 0.8786(4) 0.61354(8) 0.0427(8) Uani 1 1 d . . . . .
C2A C 0.1662(2) 1.0037(4) 0.66870(8) 0.0476(8) Uani 1 1 d . . . . .
H2A H 0.196951 1.034987 0.689104 0.057 Uiso 1 1 calc R U . . .
C3A C 0.07193(19) 1.0329(4) 0.66330(8) 0.0426(7) Uani 1 1 d . . . . .
C4A C 0.03290(18) 0.9803(4) 0.63150(8) 0.0386(7) Uani 1 1 d . . . . .
C5A C -0.0737(2) 1.0977(4) 0.66372(9) 0.0516(8) Uani 1 1 d . . . . .
H5A H -0.132811 1.138137 0.670533 0.062 Uiso 1 1 calc R U . . .
C6A C -0.13046(18) 0.9926(4) 0.60440(8) 0.0478(8) Uani 1 1 d . . . . .
H6A1 H -0.146598 0.867565 0.603454 0.057 Uiso 1 1 calc R U . . .
H6A2 H -0.101947 1.024121 0.583045 0.057 Uiso 1 1 calc R U . . .
C7A C -0.22022(19) 1.0989(4) 0.60844(8) 0.0467(8) Uani 1 1 d . . . . .
H7A1 H -0.204149 1.224031 0.609156 0.056 Uiso 1 1 calc R U . . .
H7A2 H -0.248390 1.068259 0.629892 0.056 Uiso 1 1 calc R U . . .
C8A C -0.29347(19) 1.0666(4) 0.57955(8) 0.0457(8) Uani 1 1 d . . . . .
H8A H -0.307835 0.939370 0.579109 0.055 Uiso 1 1 calc R U . . .
C9A C -0.2601(2) 1.1171(4) 0.54508(8) 0.0530(9) Uani 1 1 d . . . . .
H9A1 H -0.206798 1.042918 0.538837 0.064 Uiso 1 1 calc R U . . .
H9A2 H -0.311249 1.101863 0.528199 0.064 Uiso 1 1 calc R U . . .
C10A C -0.2089(3) 1.3770(6) 0.51752(13) 0.0785(13) Uani 1 1 d . . . . .
C11A C -0.1745(4) 1.5618(6) 0.52363(13) 0.1209(18) Uani 1 1 d . . . . .
H11A H -0.107499 1.559974 0.529391 0.181 Uiso 1 1 calc R U . . .
H11B H -0.208659 1.613206 0.542017 0.181 Uiso 1 1 calc R U . . .
H11C H -0.185375 1.631215 0.503430 0.181 Uiso 1 1 calc R U . . .
C12A C -0.3837(2) 1.1628(5) 0.58807(8) 0.0546(9) Uani 1 1 d . . . . .
H12A H -0.404551 1.127252 0.610364 0.066 Uiso 1 1 calc R U . . .
H12B H -0.372811 1.289838 0.588274 0.066 Uiso 1 1 calc R U . . .
C13A C -0.5446(2) 1.1481(5) 0.56946(11) 0.0683(11) Uani 1 1 d . . . . .
C14A C -0.6111(3) 1.0929(6) 0.54155(11) 0.0960(15) Uani 1 1 d . . . . .
H14A H -0.581580 1.111612 0.520112 0.144 Uiso 1 1 calc R U . . .
H14B H -0.668550 1.161845 0.542381 0.144 Uiso 1 1 calc R U . . .
H14C H -0.626177 0.969521 0.544029 0.144 Uiso 1 1 calc R U . . .
O5A O 0.41820(15) 0.7568(4) 0.61406(7) 0.0762(8) Uani 1 1 d . . . . .
O6A O 0.39672(14) 0.9013(3) 0.66160(5) 0.0563(6) Uani 1 1 d . . . . .
O7A O 0.74265(16) 0.7361(4) 0.67260(7) 0.0822(9) Uani 1 1 d . . . . .
O8A O 0.75742(15) 0.5758(3) 0.62654(6) 0.0654(7) Uani 1 1 d D . . . .
H8AO H 0.8276(14) 0.570(5) 0.6317(10) 0.113(15) Uiso 1 1 d D . . . .
C15A C 0.4478(2) 0.8215(4) 0.64106(9) 0.0470(8) Uani 1 1 d . . . . .
C16A C 0.54994(19) 0.7978(4) 0.65172(8) 0.0470(8) Uani 1 1 d . . . . .
H16A H 0.572692 0.859676 0.670730 0.056 Uiso 1 1 calc R U . . .
C17A C 0.60884(19) 0.6962(4) 0.63613(8) 0.0468(8) Uani 1 1 d . . . . .
H17A H 0.586669 0.635308 0.616919 0.056 Uiso 1 1 calc R U . . .
C18A C 0.7093(2) 0.6720(4) 0.64729(9) 0.0449(8) Uani 1 1 d . . . . .
O1B O 1.29014(15) 0.1139(3) 0.73729(6) 0.0649(7) Uani 1 1 d . . . . .
O2B O 1.44510(13) 0.1786(3) 0.74286(5) 0.0448(5) Uani 1 1 d . . . . .
O3B O 1.72582(18) 0.2342(5) 0.69049(8) 0.1040(11) Uani 1 1 d . . . . .
O4B O 1.62069(13) 0.3816(3) 0.71914(5) 0.0537(6) Uani 1 1 d . . . . .
N1B N 0.94303(15) 0.5379(3) 0.63919(6) 0.0404(6) Uani 1 1 d . . . . .
N2B N 0.9353(2) 0.6577(4) 0.69249(8) 0.0539(8) Uani 1 1 d . . . . .
N3B N 1.08255(15) 0.5642(3) 0.67604(6) 0.0383(6) Uani 1 1 d . . . . .
N4B N 1.15925(16) 0.3564(3) 0.60065(6) 0.0459(6) Uani 1 1 d . . . . .
N5B N 1.22193(14) 0.4439(3) 0.65086(6) 0.0384(6) Uani 1 1 d . . . . .
H2BN H 0.967(3) 0.680(5) 0.7130(11) 0.107(16) Uiso 1 1 d . . . . .
H3BN H 0.871(3) 0.679(4) 0.6862(9) 0.077(11) Uiso 1 1 d . . . . .
C1B C 0.98918(19) 0.5845(4) 0.66859(7) 0.0382(7) Uani 1 1 d . . . . .
C2B C 0.99258(19) 0.4621(4) 0.61481(8) 0.0417(7) Uani 1 1 d . . . . .
H2B H 0.962499 0.429524 0.594370 0.050 Uiso 1 1 calc R U . . .
C3B C 1.08837(18) 0.4323(4) 0.62007(7) 0.0391(7) Uani 1 1 d . . . . .
C4B C 1.12749(18) 0.4868(4) 0.65122(7) 0.0356(7) Uani 1 1 d . . . . .
C5B C 1.2364(2) 0.3678(4) 0.61989(8) 0.0452(8) Uani 1 1 d . . . . .
H5B H 1.295717 0.327916 0.613158 0.054 Uiso 1 1 calc R U . . .
C6B C 1.29171(18) 0.4799(4) 0.67835(8) 0.0458(8) Uani 1 1 d . . . . .
H6B1 H 1.263922 0.449755 0.699904 0.055 Uiso 1 1 calc R U . . .
H6B2 H 1.306174 0.605659 0.678692 0.055 Uiso 1 1 calc R U . . .
C7B C 1.38297(18) 0.3773(4) 0.67473(7) 0.0386(7) Uani 1 1 d . . . . .
H7B1 H 1.409625 0.403871 0.652824 0.046 Uiso 1 1 calc R U . . .
H7B2 H 1.368979 0.251362 0.675322 0.046 Uiso 1 1 calc R U . . .
C8B C 1.45634(17) 0.4210(4) 0.70266(7) 0.0370(7) Uani 1 1 d . . . . .
H8B H 1.464843 0.549966 0.702870 0.044 Uiso 1 1 calc R U . . .
C9B C 1.4283(2) 0.3658(4) 0.73787(7) 0.0426(7) Uani 1 1 d . . . . .
H9B1 H 1.465162 0.432825 0.754703 0.051 Uiso 1 1 calc R U . . .
H9B2 H 1.361235 0.391685 0.740869 0.051 Uiso 1 1 calc R U . . .
C10B C 1.3712(2) 0.0659(4) 0.74178(8) 0.0480(8) Uani 1 1 d . . . . .
C11B C 1.4034(2) -0.1198(4) 0.74610(8) 0.0596(9) Uani 1 1 d . . . . .
H11D H 1.349136 -0.197429 0.745036 0.089 Uiso 1 1 calc R U . . .
H11E H 1.436022 -0.132588 0.767767 0.089 Uiso 1 1 calc R U . . .
H11F H 1.446044 -0.149710 0.728314 0.089 Uiso 1 1 calc R U . . .
C12B C 1.55039(18) 0.3392(4) 0.69333(8) 0.0434(7) Uani 1 1 d . . . . .
H12C H 1.543645 0.211491 0.691427 0.052 Uiso 1 1 calc R U . . .
H12D H 1.569977 0.384909 0.671569 0.052 Uiso 1 1 calc R U . . .
C13B C 1.7078(2) 0.3187(5) 0.71461(10) 0.0581(9) Uani 1 1 d . . . . .
C14B C 1.7764(2) 0.3678(6) 0.74235(10) 0.0813(12) Uani 1 1 d . . . . .
H14D H 1.826200 0.280460 0.744011 0.122 Uiso 1 1 calc R U . . .
H14E H 1.743839 0.373222 0.763463 0.122 Uiso 1 1 calc R U . . .
H14F H 1.803733 0.481544 0.737579 0.122 Uiso 1 1 calc R U . . .
O5B O 0.6059(3) 0.6614(6) 0.55554(9) 0.1331(15) Uani 1 1 d . . . . .
O6B O 0.4535(3) 0.6137(5) 0.55565(10) 0.1117(12) Uani 1 1 d . . . . .
H6BO H 0.448(4) 0.678(7) 0.5744(14) 0.14(2) Uiso 1 1 d . . . . .
C15B C 0.5357(4) 0.6087(6) 0.54262(12) 0.0851(13) Uani 1 1 d . . . . .
C16B C 0.5369(3) 0.5198(6) 0.50713(12) 0.0891(14) Uani 1 1 d . . . . .
H16B H 0.594646 0.497109 0.496913 0.107 Uiso 1 1 calc R U . . .
O7B O 0.98919(16) 0.2356(3) 0.54545(6) 0.0710(7) Uani 1 1 d . . . . .
O8B O 1.14149(15) 0.1574(3) 0.54595(6) 0.0543(6) Uani 1 1 d . . . . .
H8BO H 1.146(3) 0.235(5) 0.5611(10) 0.093(15) Uiso 1 1 d . . . . .
C17B C 1.0392(2) 0.0069(4) 0.50932(7) 0.0514(8) Uani 1 1 d . . . . .
H17B H 1.088167 -0.073975 0.506004 0.062 Uiso 1 1 calc R U . . .
C18B C 1.0529(2) 0.1451(4) 0.53531(8) 0.0482(8) Uani 1 1 d . . . . .

loop_
_atom_site_aniso_label
_atom_site_aniso_U_11
_atom_site_aniso_U_22
_atom_site_aniso_U_33
_atom_site_aniso_U_23
_atom_site_aniso_U_13
_atom_site_aniso_U_12
O1A 0.095(2) 0.160(3) 0.065(2) 0.035(2) 0.0117(18) 0.025(2)
O2A 0.0581(15) 0.0691(17) 0.0682(17) 0.0137(13) 0.0138(12) 0.0052(12)
O3A 0.0468(16) 0.173(3) 0.108(3) -0.017(2) 0.0160(17) 0.0353(18)
O4A 0.0284(11) 0.108(2) 0.0612(16) 0.0002(13) -0.0005(11) 0.0096(11)
N1A 0.0290(13) 0.0480(16) 0.0578(19) 0.0018(13) -0.0038(13) 0.0035(11)
N2A 0.0371(16) 0.074(2) 0.058(2) -0.0078(18) 0.0009(15) 0.0131(14)
N3A 0.0292(13) 0.0478(15) 0.0500(17) 0.0019(12) -0.0006(11) 0.0043(10)
N4A 0.0407(15) 0.0622(17) 0.0544(18) -0.0091(14) -0.0013(13) 0.0091(12)
N5A 0.0281(12) 0.0480(15) 0.0483(16) -0.0032(12) -0.0004(11) 0.0069(10)
C1A 0.0301(15) 0.0413(17) 0.057(2) 0.0061(15) 0.0018(15) 0.0027(13)
C2A 0.0380(17) 0.0477(19) 0.057(2) -0.0012(16) -0.0053(15) -0.0005(14)
C3A 0.0325(15) 0.0419(17) 0.053(2) 0.0000(15) -0.0039(14) 0.0042(13)
C4A 0.0274(14) 0.0347(16) 0.053(2) 0.0058(15) -0.0015(14) 0.0037(12)
C5A 0.0382(18) 0.056(2) 0.061(2) -0.0019(17) 0.0041(16) 0.0112(14)
C6A 0.0277(15) 0.060(2) 0.055(2) -0.0034(16) -0.0058(14) 0.0046(13)
C7A 0.0316(16) 0.0535(19) 0.055(2) 0.0003(16) 0.0006(14) 0.0068(13)
C8A 0.0298(15) 0.0544(19) 0.053(2) 0.0043(16) 0.0014(14) 0.0055(13)
C9A 0.0363(17) 0.070(2) 0.053(2) -0.0028(18) 0.0007(15) 0.0083(15)
C10A 0.051(2) 0.107(4) 0.078(3) 0.038(3) 0.015(2) 0.020(2)
C11A 0.122(4) 0.094(4) 0.148(5) 0.057(3) 0.027(3) -0.005(3)
C12A 0.0332(17) 0.077(2) 0.054(2) 0.0004(18) -0.0012(15) 0.0126(15)
C13A 0.0317(19) 0.094(3) 0.079(3) 0.019(2) 0.0059(19) 0.0143(18)
C14A 0.040(2) 0.131(4) 0.116(4) 0.026(3) -0.017(2) -0.004(2)
O5A 0.0395(13) 0.115(2) 0.0729(18) -0.0348(16) -0.0116(13) 0.0196(13)
O6A 0.0326(11) 0.0781(16) 0.0582(15) -0.0059(12) 0.0015(10) 0.0136(11)
O7A 0.0404(14) 0.127(2) 0.0785(19) -0.0453(17) -0.0136(13) 0.0267(14)
O8A 0.0362(12) 0.0858(17) 0.0737(17) -0.0265(14) -0.0073(12) 0.0180(12)
C15A 0.0318(16) 0.055(2) 0.055(2) 0.0031(17) 0.0052(16) 0.0085(14)
C16A 0.0315(15) 0.056(2) 0.054(2) -0.0056(16) 0.0013(14) 0.0031(14)
C17A 0.0317(15) 0.058(2) 0.051(2) -0.0018(16) -0.0028(14) 0.0036(14)
C18A 0.0331(16) 0.0498(19) 0.052(2) -0.0010(16) 0.0022(15) 0.0065(14)
O1B 0.0376(13) 0.0772(17) 0.0796(18) -0.0028(13) -0.0064(12) -0.0033(11)
O2B 0.0360(11) 0.0496(13) 0.0486(13) 0.0079(10) -0.0028(9) -0.0004(9)
O3B 0.0502(16) 0.171(3) 0.091(2) -0.032(2) 0.0000(15) 0.0448(18)
O4B 0.0278(11) 0.0703(15) 0.0627(15) -0.0064(11) -0.0038(10) 0.0049(10)
N1B 0.0280(12) 0.0490(15) 0.0439(16) -0.0071(12) -0.0033(11) 0.0062(10)
N2B 0.0303(15) 0.079(2) 0.052(2) -0.0188(16) -0.0042(14) 0.0108(13)
N3B 0.0264(12) 0.0446(14) 0.0440(15) -0.0050(12) -0.0007(11) 0.0039(10)
N4B 0.0320(14) 0.0589(16) 0.0466(16) -0.0100(13) -0.0009(12) 0.0054(11)
N5B 0.0256(12) 0.0472(14) 0.0421(16) -0.0059(12) -0.0036(10) 0.0060(10)
C1B 0.0328(15) 0.0413(17) 0.0402(19) -0.0030(14) -0.0036(14) 0.0032(12)
C2B 0.0331(15) 0.0487(18) 0.0429(19) -0.0043(15) -0.0074(14) 0.0058(13)
C3B 0.0321(15) 0.0428(17) 0.0422(19) -0.0040(14) -0.0006(13) 0.0040(12)
C4B 0.0260(14) 0.0375(16) 0.0430(18) 0.0019(14) -0.0036(13) 0.0028(11)
C5B 0.0302(16) 0.0556(19) 0.050(2) -0.0041(16) 0.0015(14) 0.0053(13)
C6B 0.0277(15) 0.0547(19) 0.054(2) -0.0034(16) -0.0082(14) 0.0035(13)
C7B 0.0288(14) 0.0453(17) 0.0418(19) -0.0025(14) 0.0006(13) 0.0059(12)
C8B 0.0273(14) 0.0400(16) 0.0436(19) -0.0004(14) 0.0000(13) 0.0032(12)
C9B 0.0356(16) 0.0497(19) 0.0420(19) -0.0080(15) -0.0056(13) 0.0023(13)
C10B 0.0421(19) 0.063(2) 0.039(2) -0.0008(16) -0.0002(15) -0.0058(16)
C11B 0.068(2) 0.055(2) 0.056(2) 0.0006(17) 0.0062(18) -0.0007(17)
C12B 0.0279(15) 0.0527(19) 0.049(2) 0.0028(15) -0.0029(13) 0.0037(13)
C13B 0.0321(18) 0.075(2) 0.067(3) 0.010(2) 0.0009(17) 0.0086(16)
C14B 0.042(2) 0.105(3) 0.096(3) 0.013(2) -0.019(2) -0.008(2)
O5B 0.111(3) 0.191(4) 0.097(3) -0.057(3) 0.001(2) -0.007(3)
O6B 0.097(3) 0.158(3) 0.080(3) -0.034(2) -0.008(2) 0.012(2)
C15B 0.094(4) 0.088(3) 0.072(3) -0.016(3) -0.007(3) 0.009(3)
C16B 0.071(3) 0.097(3) 0.099(4) 0.012(3) -0.003(3) 0.012(3)
O7B 0.0443(13) 0.0935(19) 0.0747(17) -0.0348(14) -0.0056(12) 0.0159(13)
O8B 0.0351(12) 0.0763(17) 0.0515(15) -0.0168(13) -0.0007(10) -0.0008(11)
C17B 0.0386(17) 0.065(2) 0.050(2) -0.0107(18) 0.0054(14) 0.0033(16)
C18B 0.0374(18) 0.065(2) 0.042(2) -0.0069(16) 0.0024(15) -0.0025(15)

loop_
_atom_type_symbol
_atom_type_description
_atom_type_scat_dispersion_real
_atom_type_scat_dispersion_imag
_atom_type_scat_source
C C 0.0033 0.0016 'International Tables Vol C Tables 4.2.6.8 and 6.1.1.4'
H H 0.0000 0.0000 'International Tables Vol C Tables 4.2.6.8 and 6.1.1.4'
N N 0.0061 0.0033 'International Tables Vol C Tables 4.2.6.8 and 6.1.1.4'
O O 0.0106 0.0060 'International Tables Vol C Tables 4.2.6.8 and 6.1.1.4'

loop_
_geom_angle_atom_site_label_1
_geom_angle_atom_site_label_2
_geom_angle_atom_site_label_3
_geom_angle
_geom_angle_site_symmetry_1
_geom_angle_site_symmetry_3
_geom_angle_publ_flag
C10A O2A C9A 116.9(3) . . ?
C13A O4A C12A 117.7(3) . . ?
C2A N1A C1A 122.9(3) . . ?
C2A N1A H1AN 114.9(17) . . ?
C1A N1A H1AN 122.2(17) . . ?
C1A N2A H2AN 121(2) . . ?
C1A N2A H3AN 124(2) . . ?
H2AN N2A H3AN 114(3) . . ?
C4A N3A C1A 112.9(3) . . ?
C5A N4A C3A 103.1(3) . . ?
C4A N5A C5A 105.4(2) . . ?
C4A N5A C6A 125.2(2) . . ?
C5A N5A C6A 129.3(2) . . ?
N2A C1A N3A 119.8(3) . . ?
N2A C1A N1A 117.0(3) . . ?
N3A C1A N1A 123.2(3) . . ?
N1A C2A C3A 117.3(3) . . ?
N1A C2A H2A 121.4 . . ?
C3A C2A H2A 121.4 . . ?
C2A C3A N4A 133.0(3) . . ?
C2A C3A C4A 116.5(3) . . ?
N4A C3A C4A 110.5(2) . . ?
N3A C4A N5A 127.2(3) . . ?
N3A C4A C3A 127.2(2) . . ?
N5A C4A C3A 105.6(3) . . ?
N4A C5A N5A 115.4(3) . . ?
N4A C5A H5A 122.3 . . ?
N5A C5A H5A 122.3 . . ?
N5A C6A C7A 112.4(2) . . ?
N5A C6A H6A1 109.1 . . ?
C7A C6A H6A1 109.1 . . ?
N5A C6A H6A2 109.1 . . ?
C7A C6A H6A2 109.1 . . ?
H6A1 C6A H6A2 107.9 . . ?
C6A C7A C8A 112.4(3) . . ?
C6A C7A H7A1 109.1 . . ?
C8A C7A H7A1 109.1 . . ?
C6A C7A H7A2 109.1 . . ?
C8A C7A H7A2 109.1 . . ?
H7A1 C7A H7A2 107.8 . . ?
C9A C8A C12A 111.5(3) . . ?
C9A C8A C7A 114.3(2) . . ?
C12A C8A C7A 107.9(3) . . ?
C9A C8A H8A 107.6 . . ?
C12A C8A H8A 107.6 . . ?
C7A C8A H8A 107.6 . . ?
O2A C9A C8A 107.4(3) . . ?
O2A C9A H9A1 110.2 . . ?
C8A C9A H9A1 110.2 . . ?
O2A C9A H9A2 110.2 . . ?
C8A C9A H9A2 110.2 . . ?
H9A1 C9A H9A2 108.5 . . ?
O1A C10A O2A 123.1(5) . . ?
O1A C10A C11A 126.4(4) . . ?
O2A C10A C11A 110.5(5) . . ?
C10A C11A H11A 109.5 . . ?
C10A C11A H11B 109.5 . . ?
H11A C11A H11B 109.5 . . ?
C10A C11A H11C 109.5 . . ?
H11A C11A H11C 109.5 . . ?
H11B C11A H11C 109.5 . . ?
O4A C12A C8A 107.6(3) . . ?
O4A C12A H12A 110.2 . . ?
C8A C12A H12A 110.2 . . ?
O4A C12A H12B 110.2 . . ?
C8A C12A H12B 110.2 . . ?
H12A C12A H12B 108.5 . . ?
O3A C13A O4A 122.3(4) . . ?
O3A C13A C14A 125.2(3) . . ?
O4A C13A C14A 112.5(4) . . ?
C13A C14A H14A 109.5 . . ?
C13A C14A H14B 109.5 . . ?
H14A C14A H14B 109.5 . . ?
C13A C14A H14C 109.5 . . ?
H14A C14A H14C 109.5 . . ?
H14B C14A H14C 109.5 . . ?
C18A O8A H8AO 115(2) . . ?
O5A C15A O6A 124.3(3) . . ?
O5A C15A C16A 119.5(3) . . ?
O6A C15A C16A 116.1(3) . . ?
C17A C16A C15A 124.0(3) . . ?
C17A C16A H16A 118.0 . . ?
C15A C16A H16A 118.0 . . ?
C16A C17A C18A 123.3(3) . . ?
C16A C17A H17A 118.3 . . ?
C18A C17A H17A 118.3 . . ?
O7A C18A O8A 123.8(3) . . ?
O7A C18A C17A 123.2(3) . . ?
O8A C18A C17A 113.0(3) . . ?
C10B O2B C9B 119.5(2) . . ?
C13B O4B C12B 116.2(3) . . ?
C2B N1B C1B 118.7(2) . . ?
C1B N2B H2BN 115(3) . . ?
C1B N2B H3BN 116(2) . . ?
H2BN N2B H3BN 129(3) . . ?
C4B N3B C1B 111.9(2) . . ?
C5B N4B C3B 104.3(2) . . ?
C4B N5B C5B 106.1(2) . . ?
C4B N5B C6B 125.3(2) . . ?
C5B N5B C6B 128.6(2) . . ?
N3B C1B N2B 117.3(3) . . ?
N3B C1B N1B 126.6(3) . . ?
N2B C1B N1B 116.1(3) . . ?
N1B C2B C3B 119.4(3) . . ?
N1B C2B H2B 120.3 . . ?
C3B C2B H2B 120.3 . . ?
C2B C3B C4B 116.4(3) . . ?
C2B C3B N4B 134.0(3) . . ?
C4B C3B N4B 109.6(2) . . ?
N3B C4B N5B 126.8(3) . . ?
N3B C4B C3B 127.0(2) . . ?
N5B C4B C3B 106.2(2) . . ?
N4B C5B N5B 113.8(2) . . ?
N4B C5B H5B 123.1 . . ?
N5B C5B H5B 123.1 . . ?
N5B C6B C7B 112.7(2) . . ?
N5B C6B H6B1 109.0 . . ?
C7B C6B H6B1 109.0 . . ?
N5B C6B H6B2 109.0 . . ?
C7B C6B H6B2 109.0 . . ?
H6B1 C6B H6B2 107.8 . . ?
C6B C7B C8B 112.3(2) . . ?
C6B C7B H7B1 109.1 . . ?
C8B C7B H7B1 109.1 . . ?
C6B C7B H7B2 109.1 . . ?
C8B C7B H7B2 109.1 . . ?
H7B1 C7B H7B2 107.9 . . ?
C9B C8B C12B 111.3(2) . . ?
C9B C8B C7B 114.5(2) . . ?
C12B C8B C7B 108.2(2) . . ?
C9B C8B H8B 107.5 . . ?
C12B C8B H8B 107.5 . . ?
C7B C8B H8B 107.5 . . ?
O2B C9B C8B 110.4(2) . . ?
O2B C9B H9B1 109.6 . . ?
C8B C9B H9B1 109.6 . . ?
O2B C9B H9B2 109.6 . . ?
C8B C9B H9B2 109.6 . . ?
H9B1 C9B H9B2 108.1 . . ?
O1B C10B O2B 122.7(3) . . ?
O1B C10B C11B 125.9(3) . . ?
O2B C10B C11B 111.3(3) . . ?
C10B C11B H11D 109.5 . . ?
C10B C11B H11E 109.5 . . ?
H11D C11B H11E 109.5 . . ?
C10B C11B H11F 109.5 . . ?
H11D C11B H11F 109.5 . . ?
H11E C11B H11F 109.5 . . ?
O4B C12B C8B 108.9(2) . . ?
O4B C12B H12C 109.9 . . ?
C8B C12B H12C 109.9 . . ?
O4B C12B H12D 109.9 . . ?
C8B C12B H12D 109.9 . . ?
H12C C12B H12D 108.3 . . ?
O3B C13B O4B 121.4(3) . . ?
O3B C13B C14B 125.5(3) . . ?
O4B C13B C14B 113.1(3) . . ?
C13B C14B H14D 109.5 . . ?
C13B C14B H14E 109.5 . . ?
H14D C14B H14E 109.5 . . ?
C13B C14B H14F 109.5 . . ?
H14D C14B H14F 109.5 . . ?
H14E C14B H14F 109.5 . . ?
C15B O6B H6BO 117(4) . . ?
O5B C15B O6B 125.2(5) . . ?
O5B C15B C16B 120.7(5) . . ?
O6B C15B C16B 114.1(5) . . ?
C16B C16B C15B 119.9(6) 3_666 . ?
C16B C16B H16B 120.1 3_666 . ?
C15B C16B H16B 120.1 . . ?
C18B O8B H8BO 109(3) . . ?
C17B C17B C18B 122.5(4) 3_756 . ?
C17B C17B H17B 118.7 3_756 . ?
C18B C17B H17B 118.7 . . ?
O7B C18B O8B 124.3(3) . . ?
O7B C18B C17B 123.4(3) . . ?
O8B C18B C17B 112.3(3) . . ?

loop_
_geom_bond_atom_site_label_1
_geom_bond_atom_site_label_2
_geom_bond_distance
_geom_bond_site_symmetry_2
_geom_bond_publ_flag
O1A C10A 1.183(5) . ?
O2A C10A 1.330(5) . ?
O2A C9A 1.440(4) . ?
O3A C13A 1.183(4) . ?
O4A C13A 1.311(4) . ?
O4A C12A 1.437(4) . ?
N1A C2A 1.340(4) . ?
N1A C1A 1.356(4) . ?
N1A H1AN 1.06(3) . ?
N2A C1A 1.319(4) . ?
N2A H2AN 1.02(4) . ?
N2A H3AN 0.82(3) . ?
N3A C4A 1.322(3) . ?
N3A C1A 1.336(3) . ?
N4A C5A 1.289(4) . ?
N4A C3A 1.389(4) . ?
N5A C4A 1.352(3) . ?
N5A C5A 1.381(4) . ?
N5A C6A 1.461(3) . ?
C2A C3A 1.350(4) . ?
C2A H2A 0.9300 . ?
C3A C4A 1.408(4) . ?
C5A H5A 0.9300 . ?
C6A C7A 1.504(4) . ?
C6A H6A1 0.9700 . ?
C6A H6A2 0.9700 . ?
C7A C8A 1.529(4) . ?
C7A H7A1 0.9700 . ?
C7A H7A2 0.9700 . ?
C8A C9A 1.497(4) . ?
C8A C12A 1.504(4) . ?
C8A H8A 0.9800 . ?
C9A H9A1 0.9700 . ?
C9A H9A2 0.9700 . ?
C10A C11A 1.492(6) . ?
C11A H11A 0.9600 . ?
C11A H11B 0.9600 . ?
C11A H11C 0.9600 . ?
C12A H12A 0.9700 . ?
C12A H12B 0.9700 . ?
C13A C14A 1.479(5) . ?
C14A H14A 0.9600 . ?
C14A H14B 0.9600 . ?
C14A H14C 0.9600 . ?
O5A C15A 1.230(4) . ?
O6A C15A 1.249(3) . ?
O7A C18A 1.190(4) . ?
O8A C18A 1.295(4) . ?
O8A H8AO 0.999(19) . ?
C15A C16A 1.490(4) . ?
C16A C17A 1.294(4) . ?
C16A H16A 0.9300 . ?
C17A C18A 1.474(4) . ?
C17A H17A 0.9300 . ?
O1B C10B 1.200(3) . ?
O2B C10B 1.340(4) . ?
O2B C9B 1.444(3) . ?
O3B C13B 1.177(4) . ?
O4B C13B 1.327(4) . ?
O4B C12B 1.430(3) . ?
N1B C2B 1.329(3) . ?
N1B C1B 1.355(3) . ?
N2B C1B 1.342(4) . ?
N2B H2BN 0.93(4) . ?
N2B H3BN 0.94(4) . ?
N3B C4B 1.314(3) . ?
N3B C1B 1.341(3) . ?
N4B C5B 1.304(3) . ?
N4B C3B 1.393(3) . ?
N5B C4B 1.362(3) . ?
N5B C5B 1.367(4) . ?
N5B C6B 1.462(3) . ?
C2B C3B 1.371(4) . ?
C2B H2B 0.9300 . ?
C3B C4B 1.390(4) . ?
C5B H5B 0.9300 . ?
C6B C7B 1.505(4) . ?
C6B H6B1 0.9700 . ?
C6B H6B2 0.9700 . ?
C7B C8B 1.519(4) . ?
C7B H7B1 0.9700 . ?
C7B H7B2 0.9700 . ?
C8B C9B 1.509(4) . ?
C8B C12B 1.510(4) . ?
C8B H8B 0.9800 . ?
C9B H9B1 0.9700 . ?
C9B H9B2 0.9700 . ?
C10B C11B 1.479(4) . ?
C11B H11D 0.9600 . ?
C11B H11E 0.9600 . ?
C11B H11F 0.9600 . ?
C12B H12C 0.9700 . ?
C12B H12D 0.9700 . ?
C13B C14B 1.480(5) . ?
C14B H14D 0.9600 . ?
C14B H14E 0.9600 . ?
C14B H14F 0.9600 . ?
O5B C15B 1.164(5) . ?
O6B C15B 1.276(6) . ?
O6B H6BO 0.89(5) . ?
C15B C16B 1.549(6) . ?
C16B C16B 1.199(7) 3_666 ?
C16B H16B 0.9300 . ?
O7B C18B 1.201(3) . ?
O8B C18B 1.301(4) . ?
O8B H8BO 0.84(4) . ?
C17B C17B 1.307(5) 3_756 ?
C17B C18B 1.469(4) . ?
C17B H17B 0.9300 . ?

loop_
_geom_torsion_atom_site_label_1
_geom_torsion_atom_site_label_2
_geom_torsion_atom_site_label_3
_geom_torsion_atom_site_label_4
_geom_torsion
_geom_torsion_site_symmetry_1
_geom_torsion_site_symmetry_2
_geom_torsion_site_symmetry_3
_geom_torsion_site_symmetry_4
_geom_torsion_publ_flag
C4A N3A C1A N2A -179.9(3) . . . . ?
C4A N3A C1A N1A 0.9(4) . . . . ?
C2A N1A C1A N2A -178.9(3) . . . . ?
C2A N1A C1A N3A 0.3(5) . . . . ?
C1A N1A C2A C3A -0.8(4) . . . . ?
N1A C2A C3A N4A -179.4(3) . . . . ?
N1A C2A C3A C4A 0.0(4) . . . . ?
C5A N4A C3A C2A -180.0(3) . . . . ?
C5A N4A C3A C4A 0.6(3) . . . . ?
C1A N3A C4A N5A 180.0(3) . . . . ?
C1A N3A C4A C3A -1.8(4) . . . . ?
C5A N5A C4A N3A 178.8(3) . . . . ?
C6A N5A C4A N3A -1.8(5) . . . . ?
C5A N5A C4A C3A 0.3(3) . . . . ?
C6A N5A C4A C3A 179.7(3) . . . . ?
C2A C3A C4A N3A 1.4(4) . . . . ?
N4A C3A C4A N3A -179.1(3) . . . . ?
C2A C3A C4A N5A 179.9(3) . . . . ?
N4A C3A C4A N5A -0.5(3) . . . . ?
C3A N4A C5A N5A -0.4(4) . . . . ?
C4A N5A C5A N4A 0.1(4) . . . . ?
C6A N5A C5A N4A -179.3(3) . . . . ?
C4A N5A C6A C7A -163.2(3) . . . . ?
C5A N5A C6A C7A 16.1(4) . . . . ?
N5A C6A C7A C8A -179.4(2) . . . . ?
C6A C7A C8A C9A -61.5(4) . . . . ?
C6A C7A C8A C12A 173.8(3) . . . . ?
C10A O2A C9A C8A -172.7(3) . . . . ?
C12A C8A C9A O2A 67.2(3) . . . . ?
C7A C8A C9A O2A -55.5(3) . . . . ?
C9A O2A C10A O1A 1.9(5) . . . . ?
C9A O2A C10A C11A -176.4(3) . . . . ?
C13A O4A C12A C8A 162.5(3) . . . . ?
C9A C8A C12A O4A 59.2(3) . . . . ?
C7A C8A C12A O4A -174.5(2) . . . . ?
C12A O4A C13A O3A 0.1(6) . . . . ?
C12A O4A C13A C14A -178.8(3) . . . . ?
O5A C15A C16A C17A -7.8(5) . . . . ?
O6A C15A C16A C17A 169.1(3) . . . . ?
C15A C16A C17A C18A -179.1(3) . . . . ?
C16A C17A C18A O7A 4.4(5) . . . . ?
C16A C17A C18A O8A -174.9(3) . . . . ?
C4B N3B C1B N2B 178.2(3) . . . . ?
C4B N3B C1B N1B -1.7(4) . . . . ?
C2B N1B C1B N3B 0.9(4) . . . . ?
C2B N1B C1B N2B -178.9(3) . . . . ?
C1B N1B C2B C3B 0.3(4) . . . . ?
N1B C2B C3B C4B -0.6(4) . . . . ?
N1B C2B C3B N4B 179.3(3) . . . . ?
C5B N4B C3B C2B 179.8(3) . . . . ?
C5B N4B C3B C4B -0.4(3) . . . . ?
C1B N3B C4B N5B -178.8(3) . . . . ?
C1B N3B C4B C3B 1.3(4) . . . . ?
C5B N5B C4B N3B -179.4(3) . . . . ?
C6B N5B C4B N3B -1.1(4) . . . . ?
C5B N5B C4B C3B 0.5(3) . . . . ?
C6B N5B C4B C3B 178.9(3) . . . . ?
C2B C3B C4B N3B -0.3(4) . . . . ?
N4B C3B C4B N3B 179.8(3) . . . . ?
C2B C3B C4B N5B 179.8(2) . . . . ?
N4B C3B C4B N5B -0.1(3) . . . . ?
C3B N4B C5B N5B 0.7(3) . . . . ?
C4B N5B C5B N4B -0.8(3) . . . . ?
C6B N5B C5B N4B -179.1(3) . . . . ?
C4B N5B C6B C7B 165.1(3) . . . . ?
C5B N5B C6B C7B -16.9(4) . . . . ?
N5B C6B C7B C8B 177.8(2) . . . . ?
C6B C7B C8B C9B 65.6(3) . . . . ?
C6B C7B C8B C12B -169.6(2) . . . . ?
C10B O2B C9B C8B -103.9(3) . . . . ?
C12B C8B C9B O2B -43.5(3) . . . . ?
C7B C8B C9B O2B 79.6(3) . . . . ?
C9B O2B C10B O1B -1.1(4) . . . . ?
C9B O2B C10B C11B 177.8(2) . . . . ?
C13B O4B C12B C8B 180.0(3) . . . . ?
C9B C8B C12B O4B -54.2(3) . . . . ?
C7B C8B C12B O4B 179.1(2) . . . . ?
C12B O4B C13B O3B 0.7(5) . . . . ?
C12B O4B C13B C14B -179.9(3) . . . . ?
O5B C15B C16B C16B -173.5(6) . . . 3_666 ?
O6B C15B C16B C16B 7.9(8) . . . 3_666 ?
C17B C17B C18B O7B 13.1(6) 3_756 . . . ?
C17B C17B C18B O8B -167.0(4) 3_756 . . . ?
